data_7130011
loop_
_publ_author_name
'Wang, Kaiya'
'Huang, Xingyi'
'Mohan, Makesh'
'Zhang, Kaituo'
'Zuo, Minzan'
'Shen, Yuhong'
'Zhao, Yue'
'Niemeyer, Jochen'
'Hu, Xiao-Yu'

_publ_section_title
;
 Tetraphenylethylene embedded [15]paracyclophane: AIEgen and macrocycle
 merged novel supramolecular hosts used for sensing Ni2+ ions
;
_journal_name_full 'Chemical Communications'
_journal_paper_doi 10.1039/D2CC01491B
_journal_year 2022
_chemical_formula_sum 'C48 H38'
_chemical_formula_weight 614.78
_space_group_crystal_system monoclinic
_space_group_IT_number 4
_space_group_name_Hall 'P 2yb'
_space_group_name_H-M_alt 'P 1 21 1'
_atom_sites_solution_hydrogens geom
_audit_block_doi 10.5517/ccdc.csd.cc27nqd1
_audit_creation_method SHELXL-2018/3
_audit_update_record
;
2021-04-06 deposited with the CCDC.	2022-04-22 downloaded from the CCDC.
;
_cell_angle_alpha 90
_cell_angle_beta 97.3510(10)
_cell_angle_gamma 90
_cell_formula_units_Z 2
_cell_length_a 11.7412(4)
_cell_length_b 9.4283(3)
_cell_length_c 16.2155(5)
_cell_measurement_reflns_used 9921
_cell_measurement_temperature 190(2)
_cell_measurement_theta_max 53.89
_cell_measurement_theta_min 3.82
_cell_volume 1780.30(10)
_computing_cell_refinement 'Bruker SAINT'
_computing_data_collection 'Bruker APEX2'
_computing_data_reduction 'Bruker SAINT'
_computing_molecular_graphics 'Bruker SHELXTL'
_computing_publication_material 'Bruker SHELXTL'
_computing_structure_refinement 'SHELXL-2018/3 (Sheldrick, 2018)'
_computing_structure_solution 'SHELXT 2014/5 (Sheldrick, 2014)'
_diffrn_ambient_temperature 190(2)
_diffrn_measured_fraction_theta_full 0.997
_diffrn_measured_fraction_theta_max 0.995
_diffrn_measurement_device_type 'Bruker APEX-II CCD'
_diffrn_measurement_method '\f and \w scans'
_diffrn_radiation_type GaK\a
_diffrn_radiation_wavelength 1.34139
_diffrn_reflns_av_R_equivalents 0.0353
_diffrn_reflns_av_unetI/netI 0.0340
_diffrn_reflns_Laue_measured_fraction_full 0.997
_diffrn_reflns_Laue_measured_fraction_max 0.995
_diffrn_reflns_limit_h_max 14
_diffrn_reflns_limit_h_min -13
_diffrn_reflns_limit_k_max 11
_diffrn_reflns_limit_k_min -10
_diffrn_reflns_limit_l_max 19
_diffrn_reflns_limit_l_min -19
_diffrn_reflns_number 15832
_diffrn_reflns_point_group_measured_fraction_full 0.912
_diffrn_reflns_point_group_measured_fraction_max 0.907
_diffrn_reflns_theta_full 53.594
_diffrn_reflns_theta_max 53.927
_diffrn_reflns_theta_min 2.390
_exptl_absorpt_coefficient_mu 0.310
_exptl_absorpt_correction_type none
_exptl_crystal_colour colorless
_exptl_crystal_density_diffrn 1.147
_exptl_crystal_description block
_exptl_crystal_F_000 652
_exptl_crystal_size_max 0.200
_exptl_crystal_size_mid 0.180
_exptl_crystal_size_min 0.160
_refine_diff_density_max 0.348
_refine_diff_density_min -0.169
_refine_diff_density_rms 0.037
_refine_ls_abs_structure_details
;
 Flack x determined using 2187 quotients [(I+)-(I-)]/[(I+)+(I-)]
 (Parsons, Flack and Wagner, Acta Cryst. B69 (2013) 249-259).
;
_refine_ls_abs_structure_Flack 2.8(7)
_refine_ls_extinction_method none
_refine_ls_goodness_of_fit_ref 1.073
_refine_ls_hydrogen_treatment constr
_refine_ls_matrix_type full
_refine_ls_number_parameters 433
_refine_ls_number_reflns 5921
_refine_ls_number_restraints 1
_refine_ls_restrained_S_all 1.073
_refine_ls_R_factor_all 0.0391
_refine_ls_R_factor_gt 0.0349
_refine_ls_shift/su_max 0.000
_refine_ls_shift/su_mean 0.000
_refine_ls_structure_factor_coef Fsqd
_refine_ls_weighting_details 'w=1/[\s^2^(Fo^2^)+(0.0535P)^2^+0.1354P] where P=(Fo^2^+2Fc^2^)/3'
_refine_ls_weighting_scheme calc
_refine_ls_wR_factor_gt 0.0883
_refine_ls_wR_factor_ref 0.0953
_reflns_Friedel_coverage 0.710
_reflns_Friedel_fraction_full 0.815
_reflns_Friedel_fraction_max 0.806
_reflns_number_gt 5499
_reflns_number_total 5921
_reflns_threshold_expression 'I > 2\s(I)'
_cod_data_source_file d2cc01491b3.cif
_cod_data_source_block a_a
_cod_original_sg_symbol_H-M 'P 21'
_cod_database_code 7130011
_shelx_shelxl_version_number 2018/3
_shelx_space_group_comment
;
The symmetry employed for this shelxl refinement is uniquely defined
by the following loop, which should always be used as a source of
symmetry information in preference to the above space-group names.
They are only intended as comments.
;
_shelx_estimated_absorpt_t_min 0.941
_shelx_estimated_absorpt_t_max 0.952

loop_
_space_group_symop_operation_xyz
'x, y, z'
'-x, y+1/2, -z'

loop_
_atom_site_label
_atom_site_type_symbol
_atom_site_fract_x
_atom_site_fract_y
_atom_site_fract_z
_atom_site_U_iso_or_equiv
_atom_site_adp_type
_atom_site_occupancy
_atom_site_site_symmetry_order
_atom_site_calc_flag
_atom_site_refinement_flags_posn
_atom_site_refinement_flags_adp
_atom_site_refinement_flags_occupancy
_atom_site_disorder_assembly
_atom_site_disorder_group
C1 C 0.81188(19) 0.5138(2) 0.66637(13) 0.0324(5) Uani 1 1 d . . . . .
H1 H 0.742931 0.532138 0.630534 0.039 Uiso 1 1 calc R U . . .
C2 C 0.50856(19) 0.4748(3) 0.67913(14) 0.0348(5) Uani 1 1 d . . . . .
H2 H 0.493836 0.565726 0.700725 0.042 Uiso 1 1 calc R U . . .
C3 C 0.91624(19) 0.5293(3) 0.63607(14) 0.0348(5) Uani 1 1 d . . . . .
H3 H 0.917378 0.558169 0.580063 0.042 Uiso 1 1 calc R U . . .
C4 C 0.80545(19) 0.4722(2) 0.74800(13) 0.0336(5) Uani 1 1 d . . . . .
C5 C 1.0194(2) 0.5032(3) 0.68611(14) 0.0378(5) Uani 1 1 d . . . . .
C6 C 0.45514(19) 0.2872(3) 0.57946(14) 0.0361(5) Uani 1 1 d . . . . .
C7 C 0.43727(19) 0.4219(3) 0.61151(14) 0.0360(5) Uani 1 1 d . . . . .
H7 H 0.375141 0.478158 0.586439 0.043 Uiso 1 1 calc R U . . .
C8 C 0.43889(19) 0.2936(2) 0.42333(14) 0.0338(5) Uani 1 1 d . . . . .
C9 C 0.60181(19) 0.3956(3) 0.71574(13) 0.0339(5) Uani 1 1 d . . . . .
C10 C 1.09907(19) 0.5258(3) 0.38580(15) 0.0415(6) Uani 1 1 d . . . . .
C11 C 1.0792(2) 0.4037(3) 0.42929(15) 0.0420(6) Uani 1 1 d . . . . .
H11 H 1.055003 0.319831 0.399592 0.050 Uiso 1 1 calc R U . . .
C12 C 0.6914(2) 0.4604(3) 0.77844(13) 0.0351(5) Uani 1 1 d . . . . .
C13 C 0.6169(2) 0.2596(3) 0.68564(15) 0.0375(5) Uani 1 1 d . . . . .
H13 H 0.678362 0.202808 0.711078 0.045 Uiso 1 1 calc R U . . .
C14 C 0.5440(2) 0.2057(3) 0.61943(14) 0.0379(5) Uani 1 1 d . . . . .
H14 H 0.554854 0.111619 0.601018 0.045 Uiso 1 1 calc R U . . .
C15 C 0.3698(2) 0.3270(3) 0.34980(15) 0.0381(5) Uani 1 1 d . . . . .
H15 H 0.288857 0.316662 0.346945 0.046 Uiso 1 1 calc R U . . .
C16 C 0.9477(2) 0.5071(3) 0.26349(14) 0.0427(6) Uani 1 1 d . . . . .
C17 C 0.4161(2) 0.3748(3) 0.28077(15) 0.0404(6) Uani 1 1 d . . . . .
H17 H 0.366485 0.396582 0.231431 0.048 Uiso 1 1 calc R U . . .
C18 C 1.12774(19) 0.5232(3) 0.56095(15) 0.0389(5) Uani 1 1 d . . . . .
C19 C 0.7564(2) 0.5959(3) 0.90732(14) 0.0390(6) Uani 1 1 d . . . . .
C20 C 0.5335(2) 0.3916(3) 0.28209(14) 0.0386(5) Uani 1 1 d . . . . .
C21 C 0.8712(2) 0.6143(3) 0.27866(15) 0.0430(6) Uani 1 1 d . . . . .
H21 H 0.899879 0.700178 0.304001 0.052 Uiso 1 1 calc R U . . .
C22 C 0.55651(19) 0.3111(3) 0.42472(15) 0.0396(5) Uani 1 1 d . . . . .
H22 H 0.606191 0.290134 0.474162 0.047 Uiso 1 1 calc R U . . .
C23 C 0.7101(2) 0.4726(3) 0.22038(14) 0.0423(6) Uani 1 1 d . . . . .
C24 C 0.6695(2) 0.5122(3) 0.85297(13) 0.0372(5) Uani 1 1 d . . . . .
C25 C 0.8082(2) 0.7154(3) 0.87772(15) 0.0452(6) Uani 1 1 d . . . . .
H25 H 0.787263 0.744294 0.821693 0.054 Uiso 1 1 calc R U . . .
C26 C 0.3881(2) 0.2386(3) 0.49875(15) 0.0406(6) Uani 1 1 d . . . . .
H26A H 0.307800 0.271921 0.496206 0.049 Uiso 1 1 calc R U . . .
H26B H 0.387010 0.133612 0.497298 0.049 Uiso 1 1 calc R U . . .
C27 C 0.6027(2) 0.3587(3) 0.35538(15) 0.0411(6) Uani 1 1 d . . . . .
H27 H 0.683595 0.368911 0.358060 0.049 Uiso 1 1 calc R U . . .
C28 C 1.0132(2) 0.4584(3) 0.76706(15) 0.0452(6) Uani 1 1 d . . . . .
H28 H 1.082088 0.437668 0.802392 0.054 Uiso 1 1 calc R U . . .
C29 C 1.0940(2) 0.4020(3) 0.51546(15) 0.0413(6) Uani 1 1 d . . . . .
H29 H 1.080771 0.316683 0.543893 0.050 Uiso 1 1 calc R U . . .
C30 C 1.1483(2) 0.6443(3) 0.51708(18) 0.0474(6) Uani 1 1 d . . . . .
H30 H 1.171930 0.728464 0.546577 0.057 Uiso 1 1 calc R U . . .
C31 C 0.9090(2) 0.4432(3) 0.79738(14) 0.0433(6) Uani 1 1 d . . . . .
H31 H 0.907900 0.412344 0.853044 0.052 Uiso 1 1 calc R U . . .
C32 C 0.5568(2) 0.4930(3) 0.88458(14) 0.0436(6) Uani 1 1 d . . . . .
C33 C 0.7866(2) 0.3673(3) 0.20435(16) 0.0497(7) Uani 1 1 d . . . . .
H33 H 0.758122 0.281837 0.178319 0.060 Uiso 1 1 calc R U . . .
C34 C 0.7544(2) 0.5972(3) 0.25731(15) 0.0434(6) Uani 1 1 d . . . . .
H34 H 0.703635 0.671581 0.268005 0.052 Uiso 1 1 calc R U . . .
C35 C 0.9035(2) 0.3844(3) 0.22561(16) 0.0496(6) Uani 1 1 d . . . . .
H35 H 0.954236 0.310697 0.213951 0.060 Uiso 1 1 calc R U . . .
C36 C 1.1343(2) 0.5232(3) 0.65450(16) 0.0474(6) Uani 1 1 d . . . . .
H36A H 1.168013 0.614193 0.676048 0.057 Uiso 1 1 calc R U . . .
H36B H 1.186633 0.446248 0.677095 0.057 Uiso 1 1 calc R U . . .
C37 C 1.1349(2) 0.6452(3) 0.43050(18) 0.0486(6) Uani 1 1 d . . . . .
H37 H 1.150726 0.729485 0.401920 0.058 Uiso 1 1 calc R U . . .
C38 C 1.0747(2) 0.5266(4) 0.29137(16) 0.0526(7) Uani 1 1 d . . . . .
H38A H 1.100546 0.617783 0.269760 0.063 Uiso 1 1 calc R U . . .
H38B H 1.118276 0.449275 0.268448 0.063 Uiso 1 1 calc R U . . .
C39 C 0.7863(2) 0.5583(4) 0.99063(15) 0.0544(7) Uani 1 1 d . . . . .
H39 H 0.750280 0.479295 1.012806 0.065 Uiso 1 1 calc R U . . .
C40 C 0.5089(2) 0.6052(3) 0.92421(18) 0.0534(7) Uani 1 1 d . . . . .
H40 H 0.548663 0.693012 0.930861 0.064 Uiso 1 1 calc R U . . .
C41 C 0.5817(2) 0.4488(3) 0.20596(16) 0.0519(7) Uani 1 1 d . . . . .
H41A H 0.563742 0.381162 0.159435 0.062 Uiso 1 1 calc R U . . .
H41B H 0.543308 0.539753 0.189313 0.062 Uiso 1 1 calc R U . . .
C42 C 0.8886(3) 0.7921(4) 0.92783(19) 0.0639(9) Uani 1 1 d . . . . .
H42 H 0.923076 0.873364 0.906781 0.077 Uiso 1 1 calc R U . . .
C43 C 0.4977(3) 0.3643(4) 0.87794(17) 0.0595(8) Uani 1 1 d . . . . .
H43 H 0.529641 0.285291 0.852737 0.071 Uiso 1 1 calc R U . . .
C44 C 0.8675(3) 0.6347(5) 1.04077(18) 0.0740(11) Uani 1 1 d . . . . .
H44 H 0.887784 0.607525 1.097146 0.089 Uiso 1 1 calc R U . . .
C45 C 0.4040(3) 0.5906(5) 0.9541(2) 0.0731(10) Uani 1 1 d . . . . .
H45 H 0.372244 0.668351 0.980653 0.088 Uiso 1 1 calc R U . . .
C46 C 0.3930(3) 0.3508(5) 0.9077(2) 0.0795(11) Uani 1 1 d . . . . .
H46 H 0.353284 0.262872 0.902218 0.095 Uiso 1 1 calc R U . . .
C47 C 0.3458(3) 0.4639(5) 0.9453(2) 0.0827(12) Uani 1 1 d . . . . .
H47 H 0.273387 0.454280 0.964975 0.099 Uiso 1 1 calc R U . . .
C48 C 0.9192(3) 0.7497(5) 1.0099(2) 0.0824(13) Uani 1 1 d . . . . .
H48 H 0.976222 0.800898 1.044661 0.099 Uiso 1 1 calc R U . . .

loop_
_atom_site_aniso_label
_atom_site_aniso_U_11
_atom_site_aniso_U_22
_atom_site_aniso_U_33
_atom_site_aniso_U_23
_atom_site_aniso_U_13
_atom_site_aniso_U_12
C1 0.0322(11) 0.0346(11) 0.0291(11) -0.0017(9) -0.0015(9) 0.0043(9)
C2 0.0352(12) 0.0346(12) 0.0354(11) 0.0002(9) 0.0076(9) 0.0032(10)
C3 0.0363(12) 0.0368(12) 0.0308(11) -0.0010(10) 0.0022(9) 0.0030(10)
C4 0.0358(12) 0.0361(12) 0.0283(10) -0.0011(9) 0.0021(9) 0.0064(10)
C5 0.0335(12) 0.0416(13) 0.0375(12) -0.0086(10) 0.0016(9) 0.0032(10)
C6 0.0337(12) 0.0404(13) 0.0351(12) 0.0015(10) 0.0081(9) -0.0076(10)
C7 0.0296(11) 0.0405(13) 0.0378(12) 0.0028(10) 0.0039(9) 0.0017(9)
C8 0.0330(11) 0.0324(11) 0.0354(12) -0.0047(10) 0.0019(9) -0.0037(9)
C9 0.0374(12) 0.0375(12) 0.0274(10) 0.0032(9) 0.0067(9) -0.0005(10)
C10 0.0295(12) 0.0507(15) 0.0455(13) 0.0072(12) 0.0090(10) 0.0025(11)
C11 0.0455(13) 0.0383(13) 0.0431(13) -0.0032(11) 0.0087(11) -0.0009(11)
C12 0.0394(12) 0.0371(12) 0.0283(11) 0.0047(10) 0.0020(9) 0.0051(10)
C13 0.0399(12) 0.0373(13) 0.0347(12) 0.0048(10) 0.0024(10) 0.0072(10)
C14 0.0437(13) 0.0327(12) 0.0375(12) 0.0030(10) 0.0064(10) 0.0031(10)
C15 0.0298(12) 0.0377(13) 0.0444(13) -0.0033(10) -0.0042(10) -0.0029(10)
C16 0.0449(14) 0.0540(15) 0.0306(11) 0.0087(11) 0.0100(10) 0.0001(12)
C17 0.0400(13) 0.0393(13) 0.0383(12) -0.0010(10) -0.0089(10) -0.0036(11)
C18 0.0245(10) 0.0466(14) 0.0455(13) -0.0044(12) 0.0046(9) 0.0010(10)
C19 0.0371(13) 0.0510(15) 0.0292(11) -0.0029(10) 0.0056(9) 0.0061(11)
C20 0.0409(13) 0.0387(13) 0.0348(11) 0.0011(10) -0.0005(10) -0.0035(11)
C21 0.0489(14) 0.0463(15) 0.0336(12) 0.0003(11) 0.0044(10) -0.0021(12)
C22 0.0317(12) 0.0496(14) 0.0360(12) 0.0041(11) -0.0016(9) 0.0019(11)
C23 0.0482(14) 0.0509(15) 0.0275(11) 0.0071(10) 0.0039(10) -0.0044(12)
C24 0.0420(13) 0.0405(13) 0.0288(11) 0.0042(10) 0.0037(9) 0.0059(11)
C25 0.0427(14) 0.0602(16) 0.0321(12) -0.0052(12) 0.0026(10) -0.0004(12)
C26 0.0350(12) 0.0432(14) 0.0426(13) -0.0022(11) 0.0014(10) -0.0090(11)
C27 0.0292(11) 0.0557(15) 0.0376(12) 0.0048(11) 0.0011(9) -0.0008(11)
C28 0.0359(13) 0.0623(16) 0.0345(12) -0.0058(12) -0.0063(10) 0.0141(12)
C29 0.0453(14) 0.0352(13) 0.0446(13) 0.0033(11) 0.0098(11) 0.0018(11)
C30 0.0348(13) 0.0452(15) 0.0618(17) -0.0065(13) 0.0051(11) -0.0070(11)
C31 0.0426(14) 0.0589(16) 0.0272(11) 0.0022(11) -0.0002(10) 0.0126(12)
C32 0.0473(14) 0.0529(17) 0.0310(12) 0.0053(11) 0.0065(10) -0.0051(12)
C33 0.0647(18) 0.0455(15) 0.0399(13) -0.0012(12) 0.0099(12) -0.0086(14)
C34 0.0469(14) 0.0482(15) 0.0346(12) 0.0038(11) 0.0040(11) 0.0043(12)
C35 0.0577(16) 0.0476(16) 0.0464(14) 0.0024(12) 0.0173(12) 0.0063(13)
C36 0.0333(12) 0.0625(17) 0.0450(14) -0.0105(13) -0.0001(10) -0.0004(12)
C37 0.0396(14) 0.0462(15) 0.0610(17) 0.0118(13) 0.0101(12) -0.0049(12)
C38 0.0414(14) 0.0738(19) 0.0446(14) 0.0133(14) 0.0128(11) 0.0011(14)
C39 0.0535(16) 0.083(2) 0.0267(12) 0.0026(12) 0.0035(11) 0.0111(15)
C40 0.0498(16) 0.0603(18) 0.0526(16) -0.0007(13) 0.0162(12) -0.0010(13)
C41 0.0497(15) 0.0676(18) 0.0362(13) 0.0088(13) -0.0026(11) -0.0096(14)
C42 0.0510(16) 0.090(2) 0.0513(16) -0.0241(17) 0.0091(13) -0.0172(16)
C43 0.082(2) 0.0615(19) 0.0385(14) -0.0018(13) 0.0218(14) -0.0213(16)
C44 0.0590(19) 0.131(3) 0.0299(14) -0.0109(18) -0.0025(13) 0.008(2)
C45 0.0538(18) 0.094(3) 0.076(2) -0.0049(19) 0.0272(16) 0.0033(18)
C46 0.093(3) 0.099(3) 0.0520(18) -0.0048(18) 0.0287(18) -0.045(2)
C47 0.062(2) 0.126(3) 0.064(2) -0.002(2) 0.0250(17) -0.029(2)
C48 0.0509(18) 0.146(4) 0.0477(18) -0.037(2) -0.0023(14) -0.018(2)

loop_
_atom_type_symbol
_atom_type_description
_atom_type_scat_dispersion_real
_atom_type_scat_dispersion_imag
_atom_type_scat_source
C C 0.0137 0.0067 'International Tables Vol C Tables 4.2.6.8 and 6.1.1.4'
H H 0.0000 0.0000 'International Tables Vol C Tables 4.2.6.8 and 6.1.1.4'

loop_
_geom_angle_atom_site_label_1
_geom_angle_atom_site_label_2
_geom_angle_atom_site_label_3
_geom_angle
_geom_angle_site_symmetry_1
_geom_angle_site_symmetry_3
_geom_angle_publ_flag
C3 C1 C4 121.7(2) . . ?
C3 C1 H1 119.2 . . ?
C4 C1 H1 119.2 . . ?
C7 C2 C9 120.4(2) . . ?
C7 C2 H2 119.8 . . ?
C9 C2 H2 119.8 . . ?
C1 C3 C5 121.2(2) . . ?
C1 C3 H3 119.4 . . ?
C5 C3 H3 119.4 . . ?
C1 C4 C31 116.9(2) . . ?
C1 C4 C12 119.78(19) . . ?
C31 C4 C12 123.3(2) . . ?
C28 C5 C3 117.2(2) . . ?
C28 C5 C36 120.9(2) . . ?
C3 C5 C36 121.8(2) . . ?
C14 C6 C7 117.9(2) . . ?
C14 C6 C26 121.0(2) . . ?
C7 C6 C26 120.8(2) . . ?
C2 C7 C6 121.1(2) . . ?
C2 C7 H7 119.4 . . ?
C6 C7 H7 119.4 . . ?
C22 C8 C15 117.2(2) . . ?
C22 C8 C26 121.3(2) . . ?
C15 C8 C26 121.5(2) . . ?
C13 C9 C2 118.2(2) . . ?
C13 C9 C12 120.3(2) . . ?
C2 C9 C12 121.0(2) . . ?
C37 C10 C11 118.2(2) . . ?
C37 C10 C38 122.1(2) . . ?
C11 C10 C38 119.7(2) . . ?
C29 C11 C10 121.0(2) . . ?
C29 C11 H11 119.5 . . ?
C10 C11 H11 119.5 . . ?
C24 C12 C4 123.2(2) . . ?
C24 C12 C9 123.7(2) . . ?
C4 C12 C9 112.89(18) . . ?
C14 C13 C9 121.2(2) . . ?
C14 C13 H13 119.4 . . ?
C9 C13 H13 119.4 . . ?
C13 C14 C6 120.9(2) . . ?
C13 C14 H14 119.6 . . ?
C6 C14 H14 119.6 . . ?
C17 C15 C8 121.4(2) . . ?
C17 C15 H15 119.3 . . ?
C8 C15 H15 119.3 . . ?
C35 C16 C21 118.2(2) . . ?
C35 C16 C38 122.4(3) . . ?
C21 C16 C38 119.4(3) . . ?
C15 C17 C20 121.3(2) . . ?
C15 C17 H17 119.4 . . ?
C20 C17 H17 119.4 . . ?
C30 C18 C29 117.5(2) . . ?
C30 C18 C36 121.8(2) . . ?
C29 C18 C36 120.5(2) . . ?
C25 C19 C39 118.1(2) . . ?
C25 C19 C24 121.4(2) . . ?
C39 C19 C24 120.5(2) . . ?
C27 C20 C17 117.4(2) . . ?
C27 C20 C41 122.5(2) . . ?
C17 C20 C41 120.1(2) . . ?
C34 C21 C16 120.9(3) . . ?
C34 C21 H21 119.6 . . ?
C16 C21 H21 119.6 . . ?
C27 C22 C8 121.2(2) . . ?
C27 C22 H22 119.4 . . ?
C8 C22 H22 119.4 . . ?
C33 C23 C34 118.1(2) . . ?
C33 C23 C41 121.5(3) . . ?
C34 C23 C41 120.1(3) . . ?
C12 C24 C19 121.7(2) . . ?
C12 C24 C32 122.7(2) . . ?
C19 C24 C32 115.65(19) . . ?
C42 C25 C19 121.3(3) . . ?
C42 C25 H25 119.3 . . ?
C19 C25 H25 119.3 . . ?
C6 C26 C8 112.32(19) . . ?
C6 C26 H26A 109.1 . . ?
C8 C26 H26A 109.1 . . ?
C6 C26 H26B 109.1 . . ?
C8 C26 H26B 109.1 . . ?
H26A C26 H26B 107.9 . . ?
C22 C27 C20 121.4(2) . . ?
C22 C27 H27 119.3 . . ?
C20 C27 H27 119.3 . . ?
C31 C28 C5 121.5(2) . . ?
C31 C28 H28 119.2 . . ?
C5 C28 H28 119.2 . . ?
C11 C29 C18 121.1(2) . . ?
C11 C29 H29 119.5 . . ?
C18 C29 H29 119.5 . . ?
C18 C30 C37 121.3(2) . . ?
C18 C30 H30 119.3 . . ?
C37 C30 H30 119.3 . . ?
C28 C31 C4 121.4(2) . . ?
C28 C31 H31 119.3 . . ?
C4 C31 H31 119.3 . . ?
C43 C32 C40 118.0(3) . . ?
C43 C32 C24 122.3(3) . . ?
C40 C32 C24 119.7(2) . . ?
C35 C33 C23 121.1(3) . . ?
C35 C33 H33 119.5 . . ?
C23 C33 H33 119.5 . . ?
C21 C34 C23 120.8(3) . . ?
C21 C34 H34 119.6 . . ?
C23 C34 H34 119.6 . . ?
C16 C35 C33 121.0(3) . . ?
C16 C35 H35 119.5 . . ?
C33 C35 H35 119.5 . . ?
C18 C36 C5 114.0(2) . . ?
C18 C36 H36A 108.7 . . ?
C5 C36 H36A 108.7 . . ?
C18 C36 H36B 108.7 . . ?
C5 C36 H36B 108.7 . . ?
H36A C36 H36B 107.6 . . ?
C10 C37 C30 120.9(2) . . ?
C10 C37 H37 119.6 . . ?
C30 C37 H37 119.6 . . ?
C16 C38 C10 110.5(2) . . ?
C16 C38 H38A 109.5 . . ?
C10 C38 H38A 109.5 . . ?
C16 C38 H38B 109.5 . . ?
C10 C38 H38B 109.5 . . ?
H38A C38 H38B 108.1 . . ?
C44 C39 C19 120.6(3) . . ?
C44 C39 H39 119.7 . . ?
C19 C39 H39 119.7 . . ?
C45 C40 C32 121.0(3) . . ?
C45 C40 H40 119.5 . . ?
C32 C40 H40 119.5 . . ?
C23 C41 C20 113.2(2) . . ?
C23 C41 H41A 108.9 . . ?
C20 C41 H41A 108.9 . . ?
C23 C41 H41B 108.9 . . ?
C20 C41 H41B 108.9 . . ?
H41A C41 H41B 107.8 . . ?
C25 C42 C48 119.3(3) . . ?
C25 C42 H42 120.4 . . ?
C48 C42 H42 120.4 . . ?
C46 C43 C32 120.6(3) . . ?
C46 C43 H43 119.7 . . ?
C32 C43 H43 119.7 . . ?
C48 C44 C39 120.3(3) . . ?
C48 C44 H44 119.8 . . ?
C39 C44 H44 119.8 . . ?
C47 C45 C40 120.1(4) . . ?
C47 C45 H45 119.9 . . ?
C40 C45 H45 119.9 . . ?
C47 C46 C43 120.6(3) . . ?
C47 C46 H46 119.7 . . ?
C43 C46 H46 119.7 . . ?
C45 C47 C46 119.7(3) . . ?
C45 C47 H47 120.2 . . ?
C46 C47 H47 120.2 . . ?
C44 C48 C42 120.3(3) . . ?
C44 C48 H48 119.8 . . ?
C42 C48 H48 119.8 . . ?

loop_
_geom_bond_atom_site_label_1
_geom_bond_atom_site_label_2
_geom_bond_distance
_geom_bond_site_symmetry_2
_geom_bond_publ_flag
C1 C3 1.385(3) . ?
C1 C4 1.392(3) . ?
C1 H1 0.9500 . ?
C2 C7 1.384(3) . ?
C2 C9 1.394(3) . ?
C2 H2 0.9500 . ?
C3 C5 1.391(3) . ?
C3 H3 0.9500 . ?
C4 C31 1.394(3) . ?
C4 C12 1.490(3) . ?
C5 C28 1.390(4) . ?
C5 C36 1.515(3) . ?
C6 C14 1.387(3) . ?
C6 C7 1.399(3) . ?
C6 C26 1.509(3) . ?
C7 H7 0.9500 . ?
C8 C22 1.388(3) . ?
C8 C15 1.390(3) . ?
C8 C26 1.519(3) . ?
C9 C13 1.391(3) . ?
C9 C12 1.497(3) . ?
C10 C37 1.376(4) . ?
C10 C11 1.385(4) . ?
C10 C38 1.521(4) . ?
C11 C29 1.386(3) . ?
C11 H11 0.9500 . ?
C12 C24 1.358(3) . ?
C13 C14 1.381(3) . ?
C13 H13 0.9500 . ?
C14 H14 0.9500 . ?
C15 C17 1.381(4) . ?
C15 H15 0.9500 . ?
C16 C35 1.379(4) . ?
C16 C21 1.395(4) . ?
C16 C38 1.514(4) . ?
C17 C20 1.385(3) . ?
C17 H17 0.9500 . ?
C18 C30 1.382(4) . ?
C18 C29 1.390(4) . ?
C18 C36 1.509(4) . ?
C19 C25 1.394(4) . ?
C19 C39 1.397(3) . ?
C19 C24 1.487(3) . ?
C20 C27 1.386(3) . ?
C20 C41 1.521(3) . ?
C21 C34 1.381(4) . ?
C21 H21 0.9500 . ?
C22 C27 1.384(3) . ?
C22 H22 0.9500 . ?
C23 C33 1.385(4) . ?
C23 C34 1.389(4) . ?
C23 C41 1.512(4) . ?
C24 C32 1.490(3) . ?
C25 C42 1.371(4) . ?
C25 H25 0.9500 . ?
C26 H26A 0.9900 . ?
C26 H26B 0.9900 . ?
C27 H27 0.9500 . ?
C28 C31 1.383(4) . ?
C28 H28 0.9500 . ?
C29 H29 0.9500 . ?
C30 C37 1.393(4) . ?
C30 H30 0.9500 . ?
C31 H31 0.9500 . ?
C32 C43 1.395(4) . ?
C32 C40 1.394(4) . ?
C33 C35 1.382(4) . ?
C33 H33 0.9500 . ?
C34 H34 0.9500 . ?
C35 H35 0.9500 . ?
C36 H36A 0.9900 . ?
C36 H36B 0.9900 . ?
C37 H37 0.9500 . ?
C38 H38A 0.9900 . ?
C38 H38B 0.9900 . ?
C39 C44 1.375(5) . ?
C39 H39 0.9500 . ?
C40 C45 1.387(4) . ?
C40 H40 0.9500 . ?
C41 H41A 0.9900 . ?
C41 H41B 0.9900 . ?
C42 C48 1.392(5) . ?
C42 H42 0.9500 . ?
C43 C46 1.383(5) . ?
C43 H43 0.9500 . ?
C44 C48 1.368(6) . ?
C44 H44 0.9500 . ?
C45 C47 1.374(6) . ?
C45 H45 0.9500 . ?
C46 C47 1.379(6) . ?
C46 H46 0.9500 . ?
C47 H47 0.9500 . ?
C48 H48 0.9500 . ?
